data_4505526
loop_
_publ_author_name
'Chen, Shuo'
'Fan, Rui-Qing'
'Sun, Cun-Fa'
'Wang, Ping'
'Yang, Yu-Lin'
'Su, Qing'
'Mu, Ying'

_publ_section_title
;
 Synthesis, Structure, and Luminescent Properties of Lanthanide-Based
 Two-Dimensional and Three-Dimensional Metal--Organic Frameworks with
 2,4&#x2032;-Biphenyldicarboxylic Acid
;
_journal_issue 3
_journal_name_full 'Crystal Growth &amp; Design'
_journal_page_first 1337
_journal_paper_doi 10.1021/cg201411b
_journal_volume 12
_journal_year 2012
_chemical_formula_sum 'C28 H19 Eu O9'
_chemical_formula_weight 651.39
_chemical_name_systematic
; 
 ? 
;
_space_group_IT_number 2
_symmetry_cell_setting triclinic
_symmetry_space_group_name_Hall '-P 1'
_symmetry_space_group_name_H-M 'P -1'
_atom_sites_solution_hydrogens geom
_atom_sites_solution_primary direct
_atom_sites_solution_secondary difmap
_audit_creation_method SHELXL-97
_cell_angle_alpha 83.92(3)
_cell_angle_beta 75.00(3)
_cell_angle_gamma 74.13(3)
_cell_formula_units_Z 2
_cell_length_a 9.2634(19)
_cell_length_b 9.4204(19)
_cell_length_c 15.549(3)
_cell_measurement_reflns_used 12292
_cell_measurement_temperature 293(2)
_cell_measurement_theta_max 27.48
_cell_measurement_theta_min 2.99
_cell_volume 1259.8(5)
_computing_cell_refinement 'Bruker SMART'
_computing_data_collection 'Bruker SMART'
_computing_data_reduction 'Bruker SAINT'
_computing_molecular_graphics SHELXP-97
_computing_publication_material SHELXTL
_computing_structure_refinement 'SHELXL-97 (Sheldrick, 1997)'
_computing_structure_solution 'SHELXS-97 (Sheldrick, 1997)'
_diffrn_ambient_temperature 293(2)
_diffrn_detector_area_resol_mean 0
_diffrn_measured_fraction_theta_full 0.996
_diffrn_measured_fraction_theta_max 0.986
_diffrn_measurement_device_type 'phi and omega scans'
_diffrn_measurement_method '\w scans'
_diffrn_radiation_monochromator graphite
_diffrn_radiation_source 'fine-focus sealed tube'
_diffrn_radiation_type MoK\a
_diffrn_radiation_wavelength 0.71073
_diffrn_reflns_av_R_equivalents 0.0429
_diffrn_reflns_av_sigmaI/netI 0.0541
_diffrn_reflns_limit_h_max 12
_diffrn_reflns_limit_h_min -11
_diffrn_reflns_limit_k_max 12
_diffrn_reflns_limit_k_min -12
_diffrn_reflns_limit_l_max 20
_diffrn_reflns_limit_l_min -20
_diffrn_reflns_number 12292
_diffrn_reflns_theta_full 25.00
_diffrn_reflns_theta_max 27.48
_diffrn_reflns_theta_min 2.99
_diffrn_standards_decay_% 0
_diffrn_standards_interval_count 0
_diffrn_standards_interval_time 0
_diffrn_standards_number 0
_exptl_absorpt_coefficient_mu 2.544
_exptl_absorpt_correction_T_max 0.7092
_exptl_absorpt_correction_T_min 0.6504
_exptl_absorpt_correction_type multi-scan
_exptl_absorpt_process_details SADABS
_exptl_crystal_colour colorless
_exptl_crystal_density_diffrn 1.717
_exptl_crystal_density_method 'not measured'
_exptl_crystal_description block
_exptl_crystal_F_000 644
_exptl_crystal_size_max 0.19
_exptl_crystal_size_mid 0.18
_exptl_crystal_size_min 0.14
_refine_diff_density_max 1.615
_refine_diff_density_min -1.383
_refine_diff_density_rms 0.153
_refine_ls_extinction_method none
_refine_ls_goodness_of_fit_ref 1.056
_refine_ls_hydrogen_treatment constr
_refine_ls_matrix_type full
_refine_ls_number_parameters 343
_refine_ls_number_reflns 5694
_refine_ls_number_restraints 7
_refine_ls_restrained_S_all 1.078
_refine_ls_R_factor_all 0.0455
_refine_ls_R_factor_gt 0.0394
_refine_ls_shift/su_max 0.001
_refine_ls_shift/su_mean 0.000
_refine_ls_structure_factor_coef Fsqd
_refine_ls_weighting_details 'calc w=1/[\s^2^(Fo^2^)+(0.0547P)^2^+2.9770P] where P=(Fo^2^+2Fc^2^)/3'
_refine_ls_weighting_scheme calc
_refine_ls_wR_factor_gt 0.1010
_refine_ls_wR_factor_ref 0.1091
_reflns_number_gt 5104
_reflns_number_total 5694
_reflns_threshold_expression >2sigma(I)
_cod_data_source_file cg201411b_si_002.cif
_cod_data_source_block 8-833805
_cod_depositor_comments
;
The following automatic conversions were performed:

'_symmetry_cell_setting' value 'Triclinic' changed to 'triclinic'
according to /home/saulius/struct/CIF-dictionaries/cif_core.dic
dictionary named 'cif_core.dic' version 2.4.1 from 2010-06-29.

Automatic conversion script
Id: cif_fix_values 1715 2011-07-08 13:25:40Z adriana 
;
_cod_original_cell_volume 1259.8(4)
_cod_database_code 4505526

loop_
_symmetry_equiv_pos_as_xyz
'x, y, z'
'-x, -y, -z'

loop_
_atom_site_label
_atom_site_type_symbol
_atom_site_fract_x
_atom_site_fract_y
_atom_site_fract_z
_atom_site_U_iso_or_equiv
_atom_site_adp_type
_atom_site_occupancy
_atom_site_symmetry_multiplicity
_atom_site_calc_flag
_atom_site_refinement_flags
Eu1 Eu 0.70099(2) -0.03119(2) 0.031015(15) 0.02381(9) Uani 1 1 d .
O1 O 0.6122(7) 0.8584(5) 0.3498(3) 0.0720(17) Uani 1 1 d .
H1 H 0.5982 0.8953 0.3015 0.108 Uiso 1 1 calc R
O2 O 0.7132(9) 0.6628(6) 0.2693(4) 0.0862(18) Uani 1 1 d DU
O3 O 0.8440(4) 0.0374(5) 0.1138(3) 0.0416(10) Uani 1 1 d .
O4 O 0.5464(4) 0.9597(4) 0.1927(2) 0.0344(8) Uani 1 1 d .
O5 O 0.4223(4) 0.9486(4) 0.0924(2) 0.0282(7) Uani 1 1 d .
O6 O 0.5580(4) 0.2137(4) 0.0564(3) 0.0324(8) Uani 1 1 d .
O7 O 0.3271(4) 0.2489(4) 0.0265(3) 0.0349(8) Uani 1 1 d .
O8 O 0.9204(4) -0.0701(5) -0.0796(3) 0.0375(9) Uani 1 1 d .
O9 O 0.8213(5) -0.2702(5) 0.0972(3) 0.0476(10) Uani 1 1 d .
H9A H 0.8647 -0.3319 0.0563 0.071 Uiso 1 1 d R
H9D H 0.7523 -0.3021 0.1354 0.071 Uiso 1 1 d R
C1 C 0.7768(7) 0.4815(6) 0.4224(4) 0.0383(12) Uani 1 1 d .
C2 C 0.7187(6) 0.6359(6) 0.4221(3) 0.0341(11) Uani 1 1 d .
C3 C 0.6855(8) 0.7124(6) 0.5007(4) 0.0449(14) Uani 1 1 d .
H3A H 0.6463 0.8144 0.5005 0.054 Uiso 1 1 calc R
C4 C 0.7113(9) 0.6355(7) 0.5782(4) 0.0564(18) Uani 1 1 d .
H4A H 0.6920 0.6864 0.6298 0.068 Uiso 1 1 calc R
C5 C 0.7654(11) 0.4846(8) 0.5798(4) 0.069(2) Uani 1 1 d .
H5A H 0.7812 0.4332 0.6324 0.083 Uiso 1 1 calc R
C6 C 0.7966(10) 0.4083(8) 0.5019(4) 0.064(2) Uani 1 1 d .
H6A H 0.8315 0.3058 0.5037 0.076 Uiso 1 1 calc R
C7 C 0.8170(6) 0.3903(6) 0.3420(3) 0.0352(11) Uani 1 1 d .
C8 C 0.7188(7) 0.3054(7) 0.3339(4) 0.0449(14) Uani 1 1 d .
H8B H 0.6271 0.3098 0.3770 0.054 Uiso 1 1 calc R
C9 C 0.7569(6) 0.2147(7) 0.2623(4) 0.0397(12) Uani 1 1 d .
H9B H 0.6893 0.1612 0.2567 0.048 Uiso 1 1 calc R
C10 C 0.8957(5) 0.2040(5) 0.1990(3) 0.0286(10) Uani 1 1 d .
C11 C 0.9938(6) 0.2873(6) 0.2069(4) 0.0365(12) Uani 1 1 d .
H11A H 1.0870 0.2809 0.1648 0.044 Uiso 1 1 calc R
C12 C 0.9527(7) 0.3801(6) 0.2776(4) 0.0415(13) Uani 1 1 d .
H12A H 1.0185 0.4368 0.2816 0.050 Uiso 1 1 calc R
C13 C 0.6840(7) 0.7202(6) 0.3411(4) 0.0402(12) Uani 1 1 d D
C14 C 0.9425(5) 0.0978(5) 0.1246(3) 0.0252(9) Uani 1 1 d .
C15 C 0.2025(5) 0.8358(5) 0.2422(3) 0.0271(9) Uani 1 1 d .
C16 C 0.2877(6) 0.9359(5) 0.2448(3) 0.0273(9) Uani 1 1 d .
C17 C 0.2370(7) 1.0365(6) 0.3131(4) 0.0386(12) Uani 1 1 d .
H17A H 0.2970 1.0995 0.3163 0.046 Uiso 1 1 calc R
C18 C 0.1001(8) 1.0433(7) 0.3755(4) 0.0485(15) Uani 1 1 d .
H18A H 0.0680 1.1103 0.4208 0.058 Uiso 1 1 calc R
C19 C 0.0099(7) 0.9502(7) 0.3708(4) 0.0458(14) Uani 1 1 d .
H19A H -0.0853 0.9580 0.4111 0.055 Uiso 1 1 calc R
C20 C 0.0620(6) 0.8445(6) 0.3053(4) 0.0395(12) Uani 1 1 d .
H20A H 0.0030 0.7797 0.3037 0.047 Uiso 1 1 calc R
C21 C 0.2663(5) 0.7064(5) 0.1827(3) 0.0276(10) Uani 1 1 d .
C22 C 0.1759(6) 0.6672(6) 0.1347(4) 0.0361(12) Uani 1 1 d .
H22A H 0.0800 0.7295 0.1319 0.043 Uiso 1 1 calc R
C23 C 0.2294(6) 0.5354(6) 0.0913(4) 0.0354(11) Uani 1 1 d .
H23A H 0.1688 0.5098 0.0593 0.043 Uiso 1 1 calc R
C24 C 0.3723(6) 0.4406(5) 0.0947(3) 0.0280(10) Uani 1 1 d .
C25 C 0.4655(6) 0.4819(5) 0.1399(3) 0.0309(10) Uani 1 1 d .
H25A H 0.5631 0.4215 0.1406 0.037 Uiso 1 1 calc R
C26 C 0.4112(6) 0.6143(6) 0.1839(4) 0.0331(11) Uani 1 1 d .
H26A H 0.4729 0.6415 0.2145 0.040 Uiso 1 1 calc R
C27 C 0.4257(5) 0.9467(5) 0.1730(3) 0.0246(9) Uani 1 1 d .
C28 C 0.4248(6) 0.2898(5) 0.0552(3) 0.0281(10) Uani 1 1 d .

loop_
_atom_site_aniso_label
_atom_site_aniso_U_11
_atom_site_aniso_U_22
_atom_site_aniso_U_33
_atom_site_aniso_U_23
_atom_site_aniso_U_13
_atom_site_aniso_U_12
Eu1 0.01785(13) 0.02656(14) 0.02881(14) -0.00964(9) -0.00368(9) -0.00723(9)
O1 0.114(5) 0.041(2) 0.054(3) -0.012(2) -0.038(3) 0.014(3)
O2 0.127(4) 0.062(3) 0.055(3) -0.007(2) -0.031(3) 0.009(3)
O3 0.0259(18) 0.064(3) 0.043(2) -0.025(2) -0.0061(16) -0.0177(17)
O4 0.0307(18) 0.042(2) 0.0345(19) 0.0015(16) -0.0115(15) -0.0135(15)
O5 0.0237(16) 0.0326(17) 0.0283(17) -0.0069(14) -0.0012(13) -0.0100(13)
O6 0.0286(17) 0.0247(16) 0.044(2) -0.0116(15) -0.0088(15) -0.0033(14)
O7 0.0321(18) 0.0288(17) 0.048(2) -0.0128(16) -0.0105(16) -0.0102(15)
O8 0.0235(17) 0.052(2) 0.037(2) -0.0220(17) 0.0022(15) -0.0108(16)
O9 0.050(2) 0.045(2) 0.048(2) -0.0092(19) -0.020(2) -0.0022(19)
C1 0.047(3) 0.032(3) 0.033(3) -0.012(2) -0.008(2) -0.002(2)
C2 0.044(3) 0.031(3) 0.030(3) -0.005(2) -0.011(2) -0.010(2)
C3 0.065(4) 0.032(3) 0.038(3) -0.010(2) -0.013(3) -0.008(3)
C4 0.084(5) 0.048(4) 0.038(3) -0.019(3) -0.021(3) -0.005(3)
C5 0.112(7) 0.056(4) 0.030(3) -0.008(3) -0.027(4) 0.005(4)
C6 0.098(6) 0.045(4) 0.032(3) -0.008(3) -0.012(3) 0.010(4)
C7 0.040(3) 0.032(3) 0.029(3) -0.009(2) -0.003(2) -0.004(2)
C8 0.039(3) 0.055(4) 0.038(3) -0.018(3) 0.007(2) -0.018(3)
C9 0.031(3) 0.048(3) 0.041(3) -0.013(3) 0.001(2) -0.016(2)
C10 0.024(2) 0.033(2) 0.028(2) -0.008(2) -0.0039(18) -0.0050(18)
C11 0.038(3) 0.043(3) 0.033(3) -0.014(2) 0.000(2) -0.019(2)
C12 0.049(3) 0.041(3) 0.039(3) -0.014(2) -0.007(2) -0.017(3)
C13 0.047(3) 0.037(3) 0.037(3) -0.004(2) -0.013(2) -0.008(2)
C14 0.023(2) 0.030(2) 0.026(2) -0.0057(18) -0.0079(17) -0.0076(18)
C15 0.024(2) 0.028(2) 0.027(2) -0.0029(19) -0.0010(18) -0.0077(18)
C16 0.029(2) 0.025(2) 0.025(2) -0.0027(18) -0.0058(18) -0.0035(18)
C17 0.042(3) 0.035(3) 0.038(3) -0.017(2) -0.002(2) -0.008(2)
C18 0.053(4) 0.049(3) 0.033(3) -0.018(3) 0.003(3) -0.003(3)
C19 0.040(3) 0.048(3) 0.035(3) -0.003(3) 0.011(2) -0.004(3)
C20 0.032(3) 0.038(3) 0.043(3) -0.002(2) 0.000(2) -0.009(2)
C21 0.027(2) 0.022(2) 0.033(2) -0.0038(19) -0.0005(19) -0.0100(18)
C22 0.029(2) 0.027(2) 0.055(3) -0.010(2) -0.015(2) -0.005(2)
C23 0.032(3) 0.033(3) 0.048(3) -0.012(2) -0.016(2) -0.009(2)
C24 0.030(2) 0.024(2) 0.032(2) -0.0067(19) -0.0051(19) -0.0111(18)
C25 0.028(2) 0.027(2) 0.039(3) -0.004(2) -0.011(2) -0.0051(19)
C26 0.032(3) 0.031(2) 0.040(3) -0.010(2) -0.011(2) -0.010(2)
C27 0.022(2) 0.021(2) 0.030(2) -0.0036(18) -0.0022(18) -0.0067(17)
C28 0.033(2) 0.022(2) 0.032(2) -0.0036(19) -0.006(2) -0.0114(18)

loop_
_atom_type_symbol
_atom_type_description
_atom_type_scat_dispersion_real
_atom_type_scat_dispersion_imag
_atom_type_scat_source
C C 0.0033 0.0016 'International Tables Vol C Tables 4.2.6.8 and 6.1.1.4'
H H 0.0000 0.0000 'International Tables Vol C Tables 4.2.6.8 and 6.1.1.4'
Eu Eu -0.1578 3.6682 'International Tables Vol C Tables 4.2.6.8 and 6.1.1.4'
O O 0.0106 0.0060 'International Tables Vol C Tables 4.2.6.8 and 6.1.1.4'

loop_
_geom_angle_atom_site_label_1
_geom_angle_atom_site_label_2
_geom_angle_atom_site_label_3
_geom_angle
_geom_angle_site_symmetry_1
_geom_angle_site_symmetry_3
O8 Eu1 O3 85.72(13) . .
O8 Eu1 O6 117.36(14) . .
O3 Eu1 O6 80.66(14) . .
O8 Eu1 O7 82.69(13) . 2_655
O3 Eu1 O7 140.75(14) . 2_655
O6 Eu1 O7 137.50(12) . 2_655
O8 Eu1 O5 83.02(13) . 2_665
O3 Eu1 O5 142.42(14) . 2_665
O6 Eu1 O5 73.14(12) . 2_665
O7 Eu1 O5 72.84(12) 2_655 2_665
O8 Eu1 O9 86.19(16) . .
O3 Eu1 O9 77.73(15) . .
O6 Eu1 O9 146.57(14) . .
O7 Eu1 O9 64.21(13) 2_655 .
O5 Eu1 O9 136.68(13) 2_665 .
O8 Eu1 O4 154.42(13) . 1_545
O3 Eu1 O4 74.88(13) . 1_545
O6 Eu1 O4 76.26(13) . 1_545
O7 Eu1 O4 101.80(13) 2_655 1_545
O5 Eu1 O4 122.47(11) 2_665 1_545
O9 Eu1 O4 73.67(14) . 1_545
O8 Eu1 O5 149.74(12) . 1_545
O3 Eu1 O5 124.21(12) . 1_545
O6 Eu1 O5 76.18(12) . 1_545
O7 Eu1 O5 71.08(12) 2_655 1_545
O5 Eu1 O5 75.15(12) 2_665 1_545
O9 Eu1 O5 95.41(14) . 1_545
O4 Eu1 O5 50.65(11) 1_545 1_545
O8 Eu1 C27 167.01(13) . 1_545
O3 Eu1 C27 99.85(13) . 1_545
O6 Eu1 C27 75.32(13) . 1_545
O7 Eu1 C27 85.66(13) 2_655 1_545
O5 Eu1 C27 99.02(12) 2_665 1_545
O9 Eu1 C27 83.58(14) . 1_545
O4 Eu1 C27 25.46(12) 1_545 1_545
O5 Eu1 C27 25.21(12) 1_545 1_545
O8 Eu1 Eu1 118.96(10) . 2_655
O3 Eu1 Eu1 148.30(10) . 2_655
O6 Eu1 Eu1 70.56(9) . 2_655
O7 Eu1 Eu1 66.98(9) 2_655 2_655
O5 Eu1 Eu1 38.71(8) 2_665 2_655
O9 Eu1 Eu1 120.53(11) . 2_655
O4 Eu1 Eu1 85.39(8) 1_545 2_655
O5 Eu1 Eu1 36.44(8) 1_545 2_655
C27 Eu1 Eu1 60.72(9) 1_545 2_655
C13 O1 H1 109.5 . .
C14 O3 Eu1 154.3(4) . .
C27 O4 Eu1 94.8(3) . 1_565
C27 O5 Eu1 152.6(3) . 2_665
C27 O5 Eu1 94.8(3) . 1_565
Eu1 O5 Eu1 104.85(12) 2_665 1_565
C28 O6 Eu1 137.3(3) . .
C28 O7 Eu1 139.5(3) . 2_655
C14 O8 Eu1 165.6(3) 2_755 .
Eu1 O9 H9A 109.1 . .
Eu1 O9 H9D 109.6 . .
H9A O9 H9D 109.5 . .
C6 C1 C2 118.1(5) . .
C6 C1 C7 117.6(5) . .
C2 C1 C7 124.3(5) . .
C1 C2 C3 120.3(5) . .
C1 C2 C13 121.0(5) . .
C3 C2 C13 118.6(5) . .
C4 C3 C2 119.7(5) . .
C4 C3 H3A 120.1 . .
C2 C3 H3A 120.1 . .
C5 C4 C3 120.5(6) . .
C5 C4 H4A 119.8 . .
C3 C4 H4A 119.8 . .
C4 C5 C6 119.8(6) . .
C4 C5 H5A 120.1 . .
C6 C5 H5A 120.1 . .
C1 C6 C5 121.5(6) . .
C1 C6 H6A 119.3 . .
C5 C6 H6A 119.3 . .
C12 C7 C8 118.2(5) . .
C12 C7 C1 122.1(5) . .
C8 C7 C1 119.6(5) . .
C9 C8 C7 120.7(5) . .
C9 C8 H8B 119.6 . .
C7 C8 H8B 119.6 . .
C8 C9 C10 120.1(5) . .
C8 C9 H9B 120.0 . .
C10 C9 H9B 120.0 . .
C11 C10 C9 119.4(5) . .
C11 C10 C14 120.3(4) . .
C9 C10 C14 120.2(5) . .
C12 C11 C10 119.9(5) . .
C12 C11 H11A 120.0 . .
C10 C11 H11A 120.0 . .
C7 C12 C11 121.6(5) . .
C7 C12 H12A 119.2 . .
C11 C12 H12A 119.2 . .
O2 C13 O1 120.3(6) . .
O2 C13 C2 122.7(5) . .
O1 C13 C2 116.8(5) . .
O8 C14 O3 123.5(4) 2_755 .
O8 C14 C10 118.2(4) 2_755 .
O3 C14 C10 118.2(4) . .
C16 C15 C20 118.9(5) . .
C16 C15 C21 122.0(4) . .
C20 C15 C21 118.5(4) . .
C15 C16 C17 119.8(5) . .
C15 C16 C27 121.7(4) . .
C17 C16 C27 118.3(5) . .
C18 C17 C16 120.9(5) . .
C18 C17 H17A 119.5 . .
C16 C17 H17A 119.5 . .
C17 C18 C19 119.8(5) . .
C17 C18 H18A 120.1 . .
C19 C18 H18A 120.1 . .
C18 C19 C20 120.0(5) . .
C18 C19 H19A 120.0 . .
C20 C19 H19A 120.0 . .
C15 C20 C19 120.3(5) . .
C15 C20 H20A 119.8 . .
C19 C20 H20A 119.8 . .
C26 C21 C22 119.4(4) . .
C26 C21 C15 119.0(5) . .
C22 C21 C15 121.2(4) . .
C23 C22 C21 119.7(5) . .
C23 C22 H22A 120.1 . .
C21 C22 H22A 120.1 . .
C22 C23 C24 121.1(5) . .
C22 C23 H23A 119.5 . .
C24 C23 H23A 119.5 . .
C23 C24 C25 119.3(4) . .
C23 C24 C28 121.4(4) . .
C25 C24 C28 119.2(4) . .
C26 C25 C24 119.5(5) . .
C26 C25 H25A 120.2 . .
C24 C25 H25A 120.2 . .
C21 C26 C25 120.9(5) . .
C21 C26 H26A 119.5 . .
C25 C26 H26A 119.5 . .
O5 C27 O4 119.7(4) . .
O5 C27 C16 120.3(4) . .
O4 C27 C16 119.9(4) . .
O5 C27 Eu1 60.0(2) . 1_565
O4 C27 Eu1 59.8(2) . 1_565
C16 C27 Eu1 179.7(3) . 1_565
O6 C28 O7 125.3(4) . .
O6 C28 C24 117.9(4) . .
O7 C28 C24 116.7(4) . .

loop_
_geom_bond_atom_site_label_1
_geom_bond_atom_site_label_2
_geom_bond_distance
_geom_bond_site_symmetry_2
Eu1 O8 2.267(4) .
Eu1 O3 2.314(3) .
Eu1 O6 2.342(3) .
Eu1 O7 2.424(3) 2_655
Eu1 O5 2.434(4) 2_665
Eu1 O9 2.470(4) .
Eu1 O4 2.557(4) 1_545
Eu1 O5 2.562(3) 1_545
Eu1 C27 2.949(5) 1_545
Eu1 Eu1 3.9603(10) 2_655
O1 C13 1.294(7) .
O1 H1 0.8200 .
O2 C13 1.226(7) .
O3 C14 1.253(6) .
O4 C27 1.272(6) .
O4 Eu1 2.557(4) 1_565
O5 C27 1.261(6) .
O5 Eu1 2.434(4) 2_665
O5 Eu1 2.562(3) 1_565
O6 C28 1.249(6) .
O7 C28 1.266(6) .
O7 Eu1 2.424(3) 2_655
O8 C14 1.252(6) 2_755
O9 H9A 0.8500 .
O9 H9D 0.8500 .
C1 C6 1.380(9) .
C1 C2 1.406(7) .
C1 C7 1.501(7) .
C2 C3 1.407(7) .
C2 C13 1.477(8) .
C3 C4 1.380(9) .
C3 H3A 0.9300 .
C4 C5 1.372(10) .
C4 H4A 0.9300 .
C5 C6 1.399(9) .
C5 H5A 0.9300 .
C6 H6A 0.9300 .
C7 C12 1.377(8) .
C7 C8 1.400(8) .
C8 C9 1.388(8) .
C8 H8B 0.9300 .
C9 C10 1.388(7) .
C9 H9B 0.9300 .
C10 C11 1.387(7) .
C10 C14 1.508(6) .
C11 C12 1.387(7) .
C11 H11A 0.9300 .
C12 H12A 0.9300 .
C14 O8 1.252(6) 2_755
C15 C16 1.394(7) .
C15 C20 1.400(7) .
C15 C21 1.502(7) .
C16 C17 1.400(7) .
C16 C27 1.483(6) .
C17 C18 1.373(8) .
C17 H17A 0.9300 .
C18 C19 1.385(9) .
C18 H18A 0.9300 .
C19 C20 1.400(8) .
C19 H19A 0.9300 .
C20 H20A 0.9300 .
C21 C26 1.389(7) .
C21 C22 1.394(7) .
C22 C23 1.382(7) .
C22 H22A 0.9300 .
C23 C24 1.391(7) .
C23 H23A 0.9300 .
C24 C25 1.395(7) .
C24 C28 1.511(6) .
C25 C26 1.391(7) .
C25 H25A 0.9300 .
C26 H26A 0.9300 .
C27 Eu1 2.949(5) 1_565
